data_7057951
loop_
_publ_author_name
'Palamarciuc, Oleg'
'Milunovi\'c, Miljan N. M.'
'S\^irbu, Angela'
'Stratulat, Elena'
'Pui, Aurel'
'Gligorijevic, Nevenka'
'Radulovic, Sinisa'
'Ko\<z\'i\<sek, Jozef'
'Darvasiov\'a, Denisa'
'Rapta, Peter'
'Enyedy, Eva A.'
'Novitchi, Ghenadie'
'Shova, Sergiu'
'Arion, Vladimir B.'

_publ_section_title
;
 Investigation of the cytotoxic potential of methyl imidazole-derived
 thiosemicarbazones and their copper(ii) complexes with dichloroacetate as
 a co-ligand
;
_journal_issue 3
_journal_name_full 'New Journal of Chemistry'
_journal_page_first 1340
_journal_paper_doi 10.1039/C8NJ04041A
_journal_volume 43
_journal_year 2019
_chemical_formula_moiety 'C16 H20 Cl2 Cu N5 O3 S, C2 H Cl2 O2'
_chemical_formula_sum 'C18 H21 Cl4 Cu N5 O5 S'
_chemical_formula_weight 624.80
_space_group_crystal_system monoclinic
_space_group_IT_number 14
_space_group_name_Hall '-P 2yn'
_space_group_name_H-M_alt 'P 1 21/n 1'
_symmetry_space_group_name_Hall '-P 2yn'
_symmetry_space_group_name_H-M 'P 1 21/n 1'
_atom_sites_solution_hydrogens mixed
_atom_sites_solution_primary direct
_audit_creation_date 2018-10-24
_audit_creation_method
;
Olex2 1.2
(compiled 2018.05.29 svn.r3508 for OlexSys, GUI svn.r5506)
;
_audit_update_record
;
2018-10-31 deposited with the CCDC.
2018-11-09 downloaded from the CCDC.
;
_cell_angle_alpha 90
_cell_angle_beta 105.502(4)
_cell_angle_gamma 90
_cell_formula_units_Z 4
_cell_length_a 9.5794(11)
_cell_length_b 17.6082(16)
_cell_length_c 15.4996(15)
_cell_measurement_reflns_used 3103
_cell_measurement_temperature 120(2)
_cell_measurement_theta_max 48.45
_cell_measurement_theta_min 5.23
_cell_volume 2519.3(4)
_computing_cell_refinement 'SAINT v8.34A (Bruker, 2013)'
_computing_data_collection 'SAINT v8.34A (Bruker, 2013)'
_computing_data_reduction 'SAINT v8.34A (Bruker, 2013)'
_computing_molecular_graphics 'Olex2 (Dolomanov et al., 2009)'
_computing_publication_material 'Olex2 (Dolomanov et al., 2009)'
_computing_structure_refinement 'ShelXL (Sheldrick, 2015)'
_computing_structure_solution 'SIR2004 (Burla et al.,  2007)'
_diffrn_ambient_temperature 119.96
_diffrn_measured_fraction_theta_full 0.999
_diffrn_measured_fraction_theta_max 0.999
_diffrn_measurement_device_type 'Bruker APEX-II CCD'
_diffrn_measurement_method '\f and \w scans'
_diffrn_radiation_type MoK\a
_diffrn_radiation_wavelength 0.71073
_diffrn_reflns_av_R_equivalents 0.0627
_diffrn_reflns_av_unetI/netI 0.0444
_diffrn_reflns_Laue_measured_fraction_full 0.999
_diffrn_reflns_Laue_measured_fraction_max 0.999
_diffrn_reflns_limit_h_max 11
_diffrn_reflns_limit_h_min -11
_diffrn_reflns_limit_k_max 20
_diffrn_reflns_limit_k_min -20
_diffrn_reflns_limit_l_max 18
_diffrn_reflns_limit_l_min -18
_diffrn_reflns_number 29389
_diffrn_reflns_point_group_measured_fraction_full 0.999
_diffrn_reflns_point_group_measured_fraction_max 0.999
_diffrn_reflns_theta_full 25.026
_diffrn_reflns_theta_max 25.026
_diffrn_reflns_theta_min 2.263
_exptl_absorpt_coefficient_mu 1.414
_exptl_absorpt_correction_T_max 0.853
_exptl_absorpt_correction_T_min 0.712
_exptl_absorpt_correction_type multi-scan
_exptl_absorpt_process_details sadabs
_exptl_crystal_colour 'clear light green'
_exptl_crystal_colour_lustre clear
_exptl_crystal_colour_modifier light
_exptl_crystal_colour_primary green
_exptl_crystal_density_diffrn 1.647
_exptl_crystal_description prism
_exptl_crystal_F_000 1268
_exptl_crystal_size_max 0.2
_exptl_crystal_size_mid 0.12
_exptl_crystal_size_min 0.1
_refine_diff_density_max 0.663
_refine_diff_density_min -0.573
_refine_diff_density_rms 0.081
_refine_ls_extinction_method none
_refine_ls_goodness_of_fit_ref 1.040
_refine_ls_hydrogen_treatment constr
_refine_ls_matrix_type full
_refine_ls_number_parameters 321
_refine_ls_number_reflns 4441
_refine_ls_number_restraints 6
_refine_ls_restrained_S_all 1.041
_refine_ls_R_factor_all 0.0535
_refine_ls_R_factor_gt 0.0376
_refine_ls_shift/su_max 0.001
_refine_ls_shift/su_mean 0.000
_refine_ls_structure_factor_coef Fsqd
_refine_ls_weighting_details 'w=1/[\s^2^(Fo^2^)+(0.0267P)^2^+3.9361P] where P=(Fo^2^+2Fc^2^)/3'
_refine_ls_weighting_scheme calc
_refine_ls_wR_factor_gt 0.0770
_refine_ls_wR_factor_ref 0.0832
_reflns_Friedel_coverage 0.000
_reflns_number_gt 3513
_reflns_number_total 4441
_reflns_threshold_expression 'I > 2\s(I)'
_cod_data_source_file c8nj04041a2.cif
_cod_data_source_block ls39_0ma
_cod_depositor_comments 'Adding full bibliography for 7057949--7057954.cif.'
_cod_database_code 7057951
_shelx_shelxl_version_number 2018/3
_shelx_space_group_comment
;
The symmetry employed for this shelxl refinement is uniquely defined
by the following loop, which should always be used as a source of
symmetry information in preference to the above space-group names.
They are only intended as comments.
;
_olex2_refinement_description
;
1. Fixed Uiso
 At 1.2 times of:
  All C(H) groups, All C(H,H) groups, All N(H) groups
 At 1.5 times of:
  All C(H,H,H) groups, All C(H,H,H,H,H,H) groups, All O(H,H) groups
2. Restrained distances
 O3-H3A
 0.87 with sigma of 0.01
 Cu1-H3A
 2.792559 with sigma of 0.02
 C17-H3A
 1.88675 with sigma of 0.02
 O2X-C13 \\sim O2-C13
 with sigma of 0.01
 C18-C17 \\sim C18-C17X
 with sigma of 0.01
 O3-C17 \\sim O3-C17X
 with sigma of 0.01
3. Uiso/Uaniso restraints and constraints
Uanis(C17X) = Uanis(C17)
4. Others
 Sof(H3B)=Sof(H18D)=Sof(H18E)=Sof(H18F)=Sof(C17X)=Sof(H17C)=Sof(H17D)=1-FVAR(1)
 Sof(H3A)=Sof(C17)=Sof(H17A)=Sof(H17B)=Sof(H18A)=Sof(H18B)=Sof(H18C)=FVAR(1)
 Fixed Sof: O2(0.5) O2X(0.5)
5.a Riding coordinates:
 O3(H3A,H3B), N2(H2), N4(H4), N5(H5), C18(H18A,H18B,H18C), C18(H18D,H18E,H18F)
5.b Ternary CH refined with riding coordinates:
 C14(H14), C16(H16)
5.c Secondary CH2 refined with riding coordinates:
 C17(H17A,H17B), C17X(H17C,H17D)
5.d Aromatic/amide H refined with riding coordinates:
 C2(H2A), C5(H5A), C8(H8), C9(H9), C10(H10), C11(H11), C12(H12)
5.e Idealised Me refined as rotating group:
 C4(H4A,H4B,H4C)
;
_olex2_submission_special_instructions 'No special instructions were received'

loop_
_space_group_symop_operation_xyz
'x, y, z'
'-x+1/2, y+1/2, -z+1/2'
'-x, -y, -z'
'x-1/2, -y-1/2, z-1/2'

loop_
_atom_site_label
_atom_site_type_symbol
_atom_site_fract_x
_atom_site_fract_y
_atom_site_fract_z
_atom_site_U_iso_or_equiv
_atom_site_adp_type
_atom_site_occupancy
_atom_site_site_symmetry_order
_atom_site_calc_flag
_atom_site_refinement_flags_posn
_atom_site_refinement_flags_occupancy
_atom_site_disorder_assembly
_atom_site_disorder_group
Cu1 Cu 0.91373(4) 0.06519(2) 0.88919(3) 0.01396(11) Uani 1 1 d D . . .
Cl1 Cl 0.57725(10) 0.29876(5) 0.98376(6) 0.0277(2) Uani 1 1 d . . . .
Cl2 Cl 0.75848(12) 0.32701(5) 0.86533(7) 0.0360(3) Uani 1 1 d . . . .
S1 S 0.69381(8) 0.00476(4) 0.85861(6) 0.01566(19) Uani 1 1 d . . . .
O1 O 0.8592(2) 0.16406(12) 0.92402(15) 0.0196(5) Uani 1 1 d . . . .
O2 O 0.6418(7) 0.1448(4) 0.9479(5) 0.0310(18) Uani 0.5 1 d D P A 1
O2X O 0.6176(6) 0.1550(4) 0.8966(5) 0.0327(18) Uani 0.5 1 d D P A 2
O3 O 0.9031(3) 0.09491(13) 0.74547(15) 0.0264(6) Uani 1 1 d D . . .
H3A H 0.830356 0.118259 0.714585 0.040 Uiso 0.852(6) 1 d DR P B 1
H3B H 0.869306 0.136989 0.724335 0.040 Uiso 0.148(6) 1 d R P B 2
N1 N 1.1295(3) 0.08702(14) 0.92285(17) 0.0158(6) Uani 1 1 d . . . .
N2 N 1.3531(3) 0.11891(16) 0.9304(2) 0.0254(7) Uani 1 1 d . . . .
H2 H 1.431024 0.147090 0.936522 0.030 Uiso 1 1 d R . . .
N3 N 0.9899(3) -0.03927(14) 0.88190(17) 0.0146(6) Uani 1 1 d . . . .
N4 N 0.8969(3) -0.09969(14) 0.85936(18) 0.0166(6) Uani 1 1 d . . . .
H4 H 0.928807 -0.146179 0.856090 0.020 Uiso 1 1 d R . . .
N5 N 0.6658(3) -0.14332(14) 0.81635(18) 0.0174(6) Uani 1 1 d . . . .
H5 H 0.705473 -0.188693 0.820046 0.021 Uiso 1 1 d R . . .
C1 C 1.2070(3) 0.02234(18) 0.9120(2) 0.0173(7) Uani 1 1 d . . . .
C2 C 1.3461(4) 0.0421(2) 0.9164(2) 0.0247(8) Uani 1 1 d . . . .
H2A H 1.422285 0.009442 0.910955 0.030 Uiso 1 1 calc R . . .
C3 C 1.2216(4) 0.14469(19) 0.9335(2) 0.0205(8) Uani 1 1 d . . . .
C4 C 1.1886(4) 0.22547(18) 0.9471(3) 0.0248(8) Uani 1 1 d . . . .
H4A H 1.083928 0.231593 0.937912 0.037 Uiso 1 1 calc GR . . .
H4B H 1.220751 0.257261 0.904207 0.037 Uiso 1 1 calc GR . . .
H4C H 1.239236 0.240876 1.008221 0.037 Uiso 1 1 calc GR . . .
C5 C 1.1274(3) -0.04723(18) 0.8940(2) 0.0164(7) Uani 1 1 d . . . .
H5A H 1.172059 -0.095018 0.891197 0.020 Uiso 1 1 calc R . . .
C6 C 0.7540(3) -0.08430(17) 0.8423(2) 0.0151(7) Uani 1 1 d . . . .
C7 C 0.5115(3) -0.13873(18) 0.7828(2) 0.0175(7) Uani 1 1 d . . . .
C8 C 0.4280(4) -0.1892(2) 0.8157(2) 0.0258(8) Uani 1 1 d . . . .
H8 H 0.472694 -0.224180 0.861419 0.031 Uiso 1 1 calc R . . .
C9 C 0.2785(4) -0.1884(2) 0.7817(3) 0.0355(10) Uani 1 1 d . . . .
H9 H 0.220811 -0.223058 0.804203 0.043 Uiso 1 1 calc R . . .
C10 C 0.2139(4) -0.1380(2) 0.7161(3) 0.0361(10) Uani 1 1 d . . . .
H10 H 0.111446 -0.137408 0.693503 0.043 Uiso 1 1 calc R . . .
C11 C 0.2979(4) -0.0878(2) 0.6825(3) 0.0330(10) Uani 1 1 d . . . .
H11 H 0.252591 -0.052593 0.637212 0.040 Uiso 1 1 calc R . . .
C12 C 0.4474(4) -0.08870(18) 0.7145(2) 0.0228(8) Uani 1 1 d . . . .
H12 H 0.505155 -0.055557 0.690069 0.027 Uiso 1 1 calc R . . .
C13 C 0.7382(4) 0.18668(19) 0.9315(2) 0.0223(8) Uani 1 1 d D . . .
C14 C 0.7376(3) 0.27102(17) 0.9562(2) 0.0163(7) Uani 1 1 d . . . .
H14 H 0.821860 0.280883 1.009036 0.020 Uiso 1 1 calc R . . .
C17 C 1.0009(4) 0.0809(2) 0.6930(3) 0.0281(11) Uani 0.852(6) 1 d D P B 1
H17A H 1.076465 0.045131 0.725634 0.034 Uiso 0.852(6) 1 calc R P B 1
H17B H 1.049362 0.129084 0.685296 0.034 Uiso 0.852(6) 1 calc R P B 1
C18 C 0.9300(5) 0.0487(3) 0.6030(3) 0.0608(14) Uani 1 1 d D . . .
H18A H 0.945707 0.082737 0.556498 0.091 Uiso 0.852(6) 1 d R P B 1
H18B H 0.970867 -0.001403 0.596688 0.091 Uiso 0.852(6) 1 d R P B 1
H18C H 0.825847 0.043707 0.596688 0.091 Uiso 0.852(6) 1 d R P B 1
H18D H 0.848877 0.033697 0.552518 0.091 Uiso 0.148(6) 1 d R P B 2
H18E H 0.947017 0.103367 0.600068 0.091 Uiso 0.148(6) 1 d R P B 2
H18F H 1.017287 0.020917 0.600068 0.091 Uiso 0.148(6) 1 d R P B 2
Cl3 Cl 0.98945(13) -0.41864(5) 0.93869(7) 0.0436(3) Uani 1 1 d . . . .
Cl4 Cl 1.13344(12) -0.37849(5) 0.80372(9) 0.0482(3) Uani 1 1 d . . . .
O4 O 1.0023(2) -0.24127(12) 0.85952(15) 0.0195(5) Uani 1 1 d . . . .
O5 O 0.7772(2) -0.28851(12) 0.82320(16) 0.0221(5) Uani 1 1 d . . . .
C15 C 0.9129(4) -0.29391(17) 0.8385(2) 0.0171(7) Uani 1 1 d . . . .
C16 C 0.9683(4) -0.37523(18) 0.8327(2) 0.0203(8) Uani 1 1 d . . . .
H16 H 0.893839 -0.404051 0.786853 0.024 Uiso 1 1 calc R . . .
C17X C 0.895(3) 0.0309(7) 0.6874(9) 0.0281(11) Uani 0.148(6) 1 d D P B 2
H17C H 0.795306 0.009876 0.673429 0.034 Uiso 0.148(6) 1 calc R P B 2
H17D H 0.961910 -0.008822 0.719353 0.034 Uiso 0.148(6) 1 calc R P B 2

loop_
_atom_site_aniso_label
_atom_site_aniso_U_11
_atom_site_aniso_U_22
_atom_site_aniso_U_33
_atom_site_aniso_U_23
_atom_site_aniso_U_13
_atom_site_aniso_U_12
Cu1 0.0085(2) 0.0144(2) 0.0193(2) -0.00064(16) 0.00409(16) 0.00076(16)
Cl1 0.0244(5) 0.0279(5) 0.0352(5) -0.0012(4) 0.0154(4) 0.0090(4)
Cl2 0.0527(7) 0.0277(5) 0.0349(6) 0.0069(4) 0.0245(5) 0.0002(4)
S1 0.0103(4) 0.0135(4) 0.0236(5) -0.0009(3) 0.0053(3) 0.0005(3)
O1 0.0110(12) 0.0192(12) 0.0306(14) -0.0065(10) 0.0088(10) -0.0001(10)
O2 0.017(3) 0.017(3) 0.065(5) -0.004(4) 0.021(4) -0.005(2)
O2X 0.013(3) 0.021(3) 0.068(5) -0.010(4) 0.016(4) -0.004(2)
O3 0.0203(13) 0.0358(14) 0.0238(14) 0.0106(11) 0.0073(11) 0.0123(11)
N1 0.0120(14) 0.0205(14) 0.0153(14) 0.0009(11) 0.0045(12) 0.0001(11)
N2 0.0075(15) 0.0308(17) 0.0394(19) -0.0048(14) 0.0091(14) -0.0050(12)
N3 0.0118(15) 0.0157(13) 0.0172(15) 0.0003(11) 0.0053(12) 0.0000(11)
N4 0.0138(15) 0.0112(13) 0.0236(16) 0.0007(11) 0.0030(12) 0.0010(11)
N5 0.0143(15) 0.0138(14) 0.0234(16) -0.0013(11) 0.0038(12) 0.0031(11)
C1 0.0135(18) 0.0213(18) 0.0168(18) -0.0005(14) 0.0034(14) 0.0041(14)
C2 0.0134(19) 0.030(2) 0.031(2) -0.0031(16) 0.0070(16) 0.0032(15)
C3 0.0127(18) 0.0267(19) 0.0230(19) -0.0006(15) 0.0062(15) -0.0018(15)
C4 0.0150(19) 0.0235(19) 0.036(2) -0.0040(16) 0.0081(17) -0.0054(15)
C5 0.0127(18) 0.0199(17) 0.0159(17) 0.0001(14) 0.0024(14) 0.0054(14)
C6 0.0128(17) 0.0184(17) 0.0151(17) 0.0011(13) 0.0052(14) -0.0003(13)
C7 0.0119(17) 0.0173(17) 0.0241(19) -0.0061(14) 0.0061(15) -0.0018(13)
C8 0.025(2) 0.0244(19) 0.031(2) -0.0014(16) 0.0124(17) -0.0044(16)
C9 0.030(2) 0.034(2) 0.051(3) -0.018(2) 0.024(2) -0.0177(19)
C10 0.014(2) 0.039(2) 0.054(3) -0.028(2) 0.0058(19) -0.0037(18)
C11 0.023(2) 0.029(2) 0.041(2) -0.0103(18) -0.0039(18) 0.0054(17)
C12 0.0212(19) 0.0179(17) 0.027(2) -0.0014(15) 0.0019(16) -0.0024(14)
C13 0.0140(19) 0.0196(17) 0.033(2) -0.0041(15) 0.0065(16) -0.0003(15)
C14 0.0121(17) 0.0197(17) 0.0173(17) -0.0022(13) 0.0041(14) 0.0001(13)
C17 0.023(2) 0.035(3) 0.030(2) 0.008(2) 0.014(2) 0.0087(19)
C18 0.057(3) 0.078(4) 0.052(3) -0.025(3) 0.024(3) -0.003(3)
Cl3 0.0658(8) 0.0241(5) 0.0355(6) 0.0120(4) 0.0042(5) 0.0022(5)
Cl4 0.0380(6) 0.0254(5) 0.0937(9) -0.0103(5) 0.0394(6) 0.0014(4)
O4 0.0149(12) 0.0131(11) 0.0290(14) -0.0024(10) 0.0031(10) -0.0007(10)
O5 0.0155(13) 0.0151(11) 0.0326(14) -0.0001(10) 0.0011(11) -0.0001(10)
C15 0.0195(19) 0.0162(17) 0.0139(17) 0.0019(14) 0.0018(15) 0.0023(15)
C16 0.0165(18) 0.0170(17) 0.025(2) 0.0006(14) 0.0022(15) 0.0004(14)
C17X 0.023(2) 0.035(3) 0.030(2) 0.008(2) 0.014(2) 0.0087(19)

loop_
_atom_type_symbol
_atom_type_description
_atom_type_scat_dispersion_real
_atom_type_scat_dispersion_imag
_atom_type_scat_source
C C 0.0033 0.0016 'International Tables Vol C Tables 4.2.6.8 and 6.1.1.4'
H H 0.0000 0.0000 'International Tables Vol C Tables 4.2.6.8 and 6.1.1.4'
Cl Cl 0.1484 0.1585 'International Tables Vol C Tables 4.2.6.8 and 6.1.1.4'
Cu Cu 0.3201 1.2651 'International Tables Vol C Tables 4.2.6.8 and 6.1.1.4'
N N 0.0061 0.0033 'International Tables Vol C Tables 4.2.6.8 and 6.1.1.4'
O O 0.0106 0.0060 'International Tables Vol C Tables 4.2.6.8 and 6.1.1.4'
S S 0.1246 0.1234 'International Tables Vol C Tables 4.2.6.8 and 6.1.1.4'

loop_
_geom_angle_atom_site_label_1
_geom_angle_atom_site_label_2
_geom_angle_atom_site_label_3
_geom_angle
O1 Cu1 S1 100.00(7)
O1 Cu1 O3 97.01(9)
O1 Cu1 N1 95.17(10)
O1 Cu1 N3 167.45(10)
O3 Cu1 S1 96.13(7)
N1 Cu1 S1 163.21(8)
N1 Cu1 O3 89.08(10)
N3 Cu1 S1 83.69(8)
N3 Cu1 O3 94.50(10)
N3 Cu1 N1 80.00(10)
C6 S1 Cu1 97.38(11)
C13 O1 Cu1 129.3(2)
Cu1 O3 H3A 119.1
Cu1 O3 H3B 120.0
C17 O3 Cu1 131.4(2)
C17 O3 H3A 109.5
C17X O3 Cu1 114.7(6)
C17X O3 H3B 119.9
C1 N1 Cu1 110.7(2)
C3 N1 Cu1 140.8(2)
C3 N1 C1 106.4(3)
C2 N2 H2 125.3
C3 N2 H2 125.3
C3 N2 C2 109.3(3)
N4 N3 Cu1 120.51(19)
C5 N3 Cu1 117.9(2)
C5 N3 N4 121.5(3)
N3 N4 H4 121.6
C6 N4 N3 116.7(3)
C6 N4 H4 121.7
C6 N5 H5 117.4
C6 N5 C7 125.1(3)
C7 N5 H5 117.4
N1 C1 C5 116.8(3)
C2 C1 N1 109.4(3)
C2 C1 C5 133.8(3)
N2 C2 H2A 127.3
C1 C2 N2 105.4(3)
C1 C2 H2A 127.3
N1 C3 N2 109.5(3)
N1 C3 C4 126.2(3)
N2 C3 C4 124.2(3)
C3 C4 H4A 109.5
C3 C4 H4B 109.5
C3 C4 H4C 109.5
H4A C4 H4B 109.5
H4A C4 H4C 109.5
H4B C4 H4C 109.5
N3 C5 C1 114.0(3)
N3 C5 H5A 123.0
C1 C5 H5A 123.0
N4 C6 S1 121.2(2)
N5 C6 S1 123.2(2)
N5 C6 N4 115.5(3)
C8 C7 N5 118.2(3)
C8 C7 C12 120.5(3)
C12 C7 N5 121.1(3)
C7 C8 H8 120.2
C7 C8 C9 119.6(4)
C9 C8 H8 120.2
C8 C9 H9 119.8
C10 C9 C8 120.3(4)
C10 C9 H9 119.8
C9 C10 H10 120.0
C9 C10 C11 120.0(4)
C11 C10 H10 120.0
C10 C11 H11 119.8
C12 C11 C10 120.4(4)
C12 C11 H11 119.8
C7 C12 H12 120.5
C11 C12 C7 119.0(3)
C11 C12 H12 120.5
O1 C13 O2X 125.3(5)
O1 C13 C14 113.2(3)
O2 C13 O1 125.1(4)
O2 C13 C14 117.7(4)
O2X C13 C14 118.0(4)
Cl1 C14 Cl2 109.14(17)
Cl1 C14 H14 108.4
Cl2 C14 H14 108.4
C13 C14 Cl1 112.9(2)
C13 C14 Cl2 109.4(2)
C13 C14 H14 108.4
O3 C17 H17A 108.9
O3 C17 H17B 108.9
O3 C17 C18 113.4(4)
H17A C17 H17B 107.7
C18 C17 H17A 108.9
C18 C17 H17B 108.9
C17 C18 H18A 109.5
C17 C18 H18B 110.0
C17 C18 H18C 108.9
H18A C18 H18B 109.5
H18A C18 H18C 109.5
H18B C18 H18C 109.5
H18D C18 H18E 109.5
H18D C18 H18F 109.5
H18E C18 H18F 109.5
C17X C18 H18D 109.3
C17X C18 H18E 109.3
C17X C18 H18F 109.7
O4 C15 O5 126.6(3)
O4 C15 C16 119.0(3)
O5 C15 C16 114.4(3)
Cl3 C16 H16 108.8
Cl4 C16 Cl3 109.56(18)
Cl4 C16 H16 108.8
C15 C16 Cl3 107.6(2)
C15 C16 Cl4 113.2(2)
C15 C16 H16 108.8
O3 C17X C18 113.9(8)
O3 C17X H17C 108.8
O3 C17X H17D 108.8
C18 C17X H17C 108.8
C18 C17X H17D 108.8
H17C C17X H17D 107.7

loop_
_geom_bond_atom_site_label_1
_geom_bond_atom_site_label_2
_geom_bond_distance
Cu1 S1 2.2937(9)
Cu1 O1 1.935(2)
Cu1 O3 2.264(2)
Cu1 N1 2.028(3)
Cu1 N3 1.993(3)
Cl1 C14 1.770(3)
Cl2 C14 1.773(3)
S1 C6 1.713(3)
O1 C13 1.260(4)
O2 C13 1.260(6)
O2X C13 1.266(6)
O3 H3A 0.8401
O3 H3B 0.8394
O3 C17 1.416(4)
O3 C17X 1.431(10)
N1 C1 1.394(4)
N1 C3 1.327(4)
N2 H2 0.8800
N2 C2 1.369(4)
N2 C3 1.352(4)
N3 N4 1.371(4)
N3 C5 1.288(4)
N4 H4 0.8800
N4 C6 1.351(4)
N5 H5 0.8799
N5 C6 1.332(4)
N5 C7 1.432(4)
C1 C2 1.362(5)
C1 C5 1.430(5)
C2 H2A 0.9500
C3 C4 1.484(5)
C4 H4A 0.9800
C4 H4B 0.9800
C4 H4C 0.9800
C5 H5A 0.9500
C7 C8 1.381(5)
C7 C12 1.388(5)
C8 H8 0.9500
C8 C9 1.388(5)
C9 H9 0.9500
C9 C10 1.367(6)
C10 H10 0.9500
C10 C11 1.388(6)
C11 H11 0.9500
C11 C12 1.384(5)
C12 H12 0.9500
C13 C14 1.534(4)
C14 H14 1.0000
C17 H17A 0.9900
C17 H17B 0.9900
C17 C18 1.491(6)
C18 H18A 0.9798
C18 H18B 0.9801
C18 H18C 0.9800
C18 H18D 0.9801
C18 H18E 0.9799
C18 H18F 0.9800
C18 C17X 1.469(11)
Cl3 C16 1.774(3)
Cl4 C16 1.757(4)
O4 C15 1.245(4)
O5 C15 1.261(4)
C15 C16 1.538(4)
C16 H16 1.0000
C17X H17C 0.9900
C17X H17D 0.9900

loop_
_geom_hbond_atom_site_label_D
_geom_hbond_atom_site_label_H
_geom_hbond_atom_site_label_A
_geom_hbond_distance_DH
_geom_hbond_distance_HA
_geom_hbond_distance_DA
_geom_hbond_angle_DHA
_geom_hbond_site_symmetry_A
_geom_hbond_publ_flag
O3 H3B O5 0.84 1.92 2.711(3) 156.9 2_656 yes
N2 H2 O2 0.88 1.98 2.744(7) 144.4 1_655 yes
N2 H2 O2X 0.88 2.05 2.795(7) 142.2 1_655 yes
N4 H4 O4 0.88 1.81 2.689(3) 175.1 . yes
N5 H5 O5 0.88 1.88 2.761(3) 175.8 . yes

loop_
_geom_torsion_atom_site_label_1
_geom_torsion_atom_site_label_2
_geom_torsion_atom_site_label_3
_geom_torsion_atom_site_label_4
_geom_torsion
Cu1 S1 C6 N4 7.4(3)
Cu1 S1 C6 N5 -175.7(3)
Cu1 O1 C13 O2 26.2(7)
Cu1 O1 C13 O2X -18.7(7)
Cu1 O1 C13 C14 -176.9(2)
Cu1 O3 C17 C18 131.9(3)
Cu1 O3 C17X C18 -163.2(11)
Cu1 N1 C1 C2 167.2(2)
Cu1 N1 C1 C5 -9.3(3)
Cu1 N1 C3 N2 -161.1(3)
Cu1 N1 C3 C4 19.0(6)
Cu1 N3 N4 C6 0.4(4)
Cu1 N3 C5 C1 0.4(4)
O1 C13 C14 Cl1 -170.6(2)
O1 C13 C14 Cl2 67.6(3)
O2 C13 C14 Cl1 -11.9(6)
O2 C13 C14 Cl2 -133.6(5)
O2X C13 C14 Cl1 29.4(6)
O2X C13 C14 Cl2 -92.3(5)
N1 C1 C2 N2 0.3(4)
N1 C1 C5 N3 6.1(4)
N3 N4 C6 S1 -6.1(4)
N3 N4 C6 N5 176.9(3)
N4 N3 C5 C1 176.6(3)
N5 C7 C8 C9 -177.1(3)
N5 C7 C12 C11 178.1(3)
C1 N1 C3 N2 -0.4(4)
C1 N1 C3 C4 179.8(3)
C2 N2 C3 N1 0.6(4)
C2 N2 C3 C4 -179.6(3)
C2 C1 C5 N3 -169.3(4)
C3 N1 C1 C2 0.1(4)
C3 N1 C1 C5 -176.4(3)
C3 N2 C2 C1 -0.5(4)
C5 N3 N4 C6 -175.6(3)
C5 C1 C2 N2 175.9(4)
C6 N5 C7 C8 -134.1(3)
C6 N5 C7 C12 50.5(5)
C7 N5 C6 S1 12.2(5)
C7 N5 C6 N4 -170.7(3)
C7 C8 C9 C10 -0.1(5)
C8 C7 C12 C11 2.8(5)
C8 C9 C10 C11 0.6(6)
C9 C10 C11 C12 0.5(6)
C10 C11 C12 C7 -2.2(5)
C12 C7 C8 C9 -1.7(5)
O4 C15 C16 Cl3 92.2(3)
O4 C15 C16 Cl4 -29.0(4)
O5 C15 C16 Cl3 -85.9(3)
O5 C15 C16 Cl4 152.9(2)
